data_7218881
loop_
_publ_author_name
'Wojciechowska, Agnieszka'
'G\;agor, Anna'
'Jezierska, Julia'
'Duczmal, Marek'

_publ_section_title
;
 Structural, spectroscopic and magnetic properties of a novel
 copper(ii)l-tyrosinato complex
;
_journal_issue 108
_journal_name_full 'RSC Adv.'
_journal_page_first 63150
_journal_paper_doi 10.1039/C4RA10717A
_journal_volume 4
_journal_year 2014
_chemical_absolute_configuration s
_chemical_formula_sum 'C18 H24 Cu N2 O8'
_chemical_formula_weight 459.93
_chemical_name_systematic
; 
 ? 
;
_space_group_IT_number 4
_symmetry_cell_setting monoclinic
_symmetry_space_group_name_Hall 'P 2yb'
_symmetry_space_group_name_H-M 'P 1 21 1'
_atom_sites_solution_hydrogens geom
_atom_sites_solution_primary direct
_atom_sites_solution_secondary difmap
_audit_creation_method SHELXL-97
_audit_update_record
;
2014-01-08 deposited with the CCDC.
2014-11-21 downloaded from the CCDC.
;
_cell_angle_alpha 90.00
_cell_angle_beta 102.578(8)
_cell_angle_gamma 90.00
_cell_formula_units_Z 2
_cell_length_a 11.9671(11)
_cell_length_b 5.9986(4)
_cell_length_c 14.9357(11)
_cell_measurement_reflns_used 3688
_cell_measurement_temperature 295(2)
_cell_measurement_theta_max 25.68
_cell_measurement_theta_min 3.67
_cell_volume 1046.44(15)
_computing_structure_refinement 'SHELXL-97 (Sheldrick, 1997)'
_computing_structure_solution 'SHELXS-97 (Sheldrick, 1990)'
_diffrn_ambient_temperature 295(2)
_diffrn_measured_fraction_theta_full 0.993
_diffrn_measured_fraction_theta_max 0.993
_diffrn_radiation_monochromator graphite
_diffrn_radiation_source 'fine-focus sealed tube'
_diffrn_radiation_type MoK\a
_diffrn_radiation_wavelength 0.71073
_diffrn_reflns_av_R_equivalents 0.0524
_diffrn_reflns_av_sigmaI/netI 0.0781
_diffrn_reflns_limit_h_max 14
_diffrn_reflns_limit_h_min -14
_diffrn_reflns_limit_k_max 6
_diffrn_reflns_limit_k_min -7
_diffrn_reflns_limit_l_max 18
_diffrn_reflns_limit_l_min -18
_diffrn_reflns_number 11692
_diffrn_reflns_theta_full 25.68
_diffrn_reflns_theta_max 25.68
_diffrn_reflns_theta_min 3.67
_exptl_absorpt_coefficient_mu 1.090
_exptl_absorpt_correction_T_max 0.883
_exptl_absorpt_correction_T_min 0.801
_exptl_absorpt_correction_type multi-scan
_exptl_absorpt_process_details
;
CrysAlisPro, Oxford Diffraction Ltd.,
Version 1.171.33.42 (release 29-05-2009 CrysAlis171 .NET)
(compiled May 29 2009,17:40:42)
Empirical absorption correction using spherical harmonics,
 implemented in SCALE3 ABSPACK scaling algorithm.
;
_exptl_crystal_density_diffrn 1.460
_exptl_crystal_density_method 'not measured'
_exptl_crystal_F_000 478
_exptl_crystal_size_max 0.20
_exptl_crystal_size_mid 0.16
_exptl_crystal_size_min 0.11
_refine_diff_density_max 0.676
_refine_diff_density_min -0.259
_refine_diff_density_rms 0.086
_refine_ls_abs_structure_details 'Flack H D (1983), Acta Cryst. A39, 876-881'
_refine_ls_abs_structure_Flack -0.02(2)
_refine_ls_extinction_method none
_refine_ls_goodness_of_fit_ref 0.931
_refine_ls_hydrogen_treatment mixed
_refine_ls_matrix_type full
_refine_ls_number_parameters 273
_refine_ls_number_reflns 3688
_refine_ls_number_restraints 8
_refine_ls_restrained_S_all 0.931
_refine_ls_R_factor_all 0.0822
_refine_ls_R_factor_gt 0.0505
_refine_ls_shift/su_max 0.000
_refine_ls_shift/su_mean 0.000
_refine_ls_structure_factor_coef Fsqd
_refine_ls_weighting_details 'calc w=1/[\s^2^(Fo^2^)+(0.0840P)^2^+0.0000P] where P=(Fo^2^+2Fc^2^)/3'
_refine_ls_weighting_scheme calc
_refine_ls_wR_factor_gt 0.1203
_refine_ls_wR_factor_ref 0.1343
_reflns_number_gt 2641
_reflns_number_total 3688
_reflns_threshold_expression >2sigma(I)
_cod_data_source_file c4ra10717a2.cif
_cod_data_source_block cu
_cod_original_cell_volume 1046.44(14)
_cod_original_sg_symbol_H-M P2(1)
_cod_original_formula_sum 'C18 H24 Cu1 N2 O8'
_cod_database_code 7218881

loop_
_symmetry_equiv_pos_as_xyz
'x, y, z'
'-x, y+1/2, -z'

loop_
_atom_site_label
_atom_site_type_symbol
_atom_site_fract_x
_atom_site_fract_y
_atom_site_fract_z
_atom_site_U_iso_or_equiv
_atom_site_adp_type
_atom_site_occupancy
_atom_site_symmetry_multiplicity
_atom_site_calc_flag
_atom_site_refinement_flags
Cu1 Cu 0.44297(6) 0.06304(13) 0.67609(4) 0.0356(2) Uani 1 1 d .
O1 O 0.5504(4) -0.0345(7) 0.6008(3) 0.0385(11) Uani 1 1 d .
O2 O 0.6857(3) 0.0981(9) 0.5332(2) 0.0440(12) Uani 1 1 d .
N1 N 0.4757(4) 0.3633(8) 0.6319(3) 0.0349(12) Uani 1 1 d .
H1A H 0.4240 0.3981 0.5804 0.042 Uiso 1 1 calc R
H1B H 0.4721 0.4669 0.6748 0.042 Uiso 1 1 calc R
C1 C 0.5915(6) 0.3571(10) 0.6132(4) 0.0385(14) Uani 1 1 d D
C2 C 0.6095(5) 0.1227(9) 0.5799(4) 0.0364(16) Uani 1 1 d .
C3 C 0.6839(5) 0.4160(10) 0.6993(4) 0.0405(15) Uani 1 1 d .
H3A H 0.7587 0.3993 0.6849 0.049 Uiso 1 1 calc R
H3B H 0.6752 0.5714 0.7145 0.049 Uiso 1 1 calc R
C4 C 0.6798(5) 0.2752(10) 0.7823(4) 0.0374(14) Uani 1 1 d .
C5 C 0.6252(5) 0.3516(11) 0.8491(4) 0.0417(15) Uani 1 1 d .
H5 H 0.5923 0.4927 0.8432 0.050 Uiso 1 1 calc R
C6 C 0.6183(6) 0.2209(12) 0.9256(4) 0.0471(17) Uani 1 1 d D
H6 H 0.5793 0.2733 0.9688 0.056 Uiso 1 1 calc R
C7 C 0.6697(6) 0.0152(11) 0.9361(4) 0.0462(19) Uani 1 1 d D
C8 C 0.7246(6) -0.0653(12) 0.8709(4) 0.0516(18) Uani 1 1 d .
H8 H 0.7578 -0.2062 0.8776 0.062 Uiso 1 1 calc R
C9 C 0.7302(5) 0.0663(17) 0.7944(3) 0.0451(13) Uani 1 1 d .
H9 H 0.7685 0.0123 0.7510 0.054 Uiso 1 1 calc R
O3 O 0.6680(5) -0.1170(9) 1.0100(3) 0.0718(16) Uani 1 1 d D
H31 H 0.621(4) -0.056(7) 1.050(2) 0.108 Uiso 1 1 d D
O4 O 0.4361(4) -0.2283(7) 0.7319(3) 0.0402(10) Uani 1 1 d .
O5 O 0.3756(4) -0.4116(9) 0.8394(2) 0.0446(10) Uani 1 1 d .
N2 N 0.3380(4) 0.1499(8) 0.7558(3) 0.0366(12) Uani 1 1 d .
H2A H 0.3613 0.2804 0.7834 0.044 Uiso 1 1 calc R
H2B H 0.2671 0.1695 0.7212 0.044 Uiso 1 1 calc R
C10 C 0.3841(5) -0.2399(10) 0.7975(4) 0.0335(13) Uani 1 1 d .
C11 C 0.3346(6) -0.0202(10) 0.8260(4) 0.0373(15) Uani 1 1 d D
C12 C 0.2159(6) -0.0528(11) 0.8477(4) 0.0438(16) Uani 1 1 d .
H12A H 0.2185 -0.1801 0.8881 0.053 Uiso 1 1 calc R
H12B H 0.1972 0.0776 0.8799 0.053 Uiso 1 1 calc R
C13 C 0.1230(5) -0.0893(11) 0.7634(4) 0.0425(15) Uani 1 1 d .
C14 C 0.1094(6) -0.2829(12) 0.7172(6) 0.062(2) Uani 1 1 d .
H14 H 0.1596 -0.3990 0.7386 0.075 Uiso 1 1 calc R
C15 C 0.0219(7) -0.3199(13) 0.6367(6) 0.071(2) Uani 1 1 d .
H15 H 0.0167 -0.4537 0.6046 0.085 Uiso 1 1 calc R
C16 C -0.0541(6) -0.1493(13) 0.6089(5) 0.0561(19) Uani 1 1 d D
C17 C -0.0422(5) 0.0509(17) 0.6535(4) 0.0533(15) Uani 1 1 d D
H17 H -0.0929 0.1667 0.6325 0.064 Uiso 1 1 calc R
C18 C 0.0457(5) 0.0806(16) 0.7302(4) 0.0524(16) Uani 1 1 d .
H18 H 0.0532 0.2174 0.7602 0.063 Uiso 1 1 calc R
O6 O -0.1415(5) -0.1905(10) 0.5351(4) 0.0816(18) Uani 1 1 d D
H61 H -0.192(6) -0.078(10) 0.525(6) 0.122 Uiso 1 1 d D
O1W O 0.2767(4) -0.0249(7) 0.5662(3) 0.0548(13) Uani 1 1 d .
H1W H 0.2890 -0.1526 0.5311 0.082 Uiso 1 1 d .
H2W H 0.2337 0.0814 0.5338 0.082 Uiso 1 1 d .
O2W O -0.0154(15) -0.503(3) 0.9812(11) 0.125(5) Uiso 0.50 1 d P
O3W O -0.0015(11) -0.476(3) 0.9127(9) 0.100(4) Uiso 0.50 1 d P
HC11 H 0.395(6) 0.038(19) 0.876(4) 0.120 Uiso 1 1 d D
HC1 H 0.593(8) 0.454(13) 0.559(4) 0.120 Uiso 1 1 d D

loop_
_atom_site_aniso_label
_atom_site_aniso_U_11
_atom_site_aniso_U_22
_atom_site_aniso_U_33
_atom_site_aniso_U_23
_atom_site_aniso_U_13
_atom_site_aniso_U_12
Cu1 0.0473(4) 0.0279(3) 0.0327(3) -0.0013(4) 0.0110(3) 0.0039(5)
O1 0.047(3) 0.034(2) 0.037(2) -0.0024(18) 0.015(2) -0.002(2)
O2 0.043(2) 0.051(3) 0.038(2) -0.002(2) 0.0098(17) 0.006(2)
N1 0.050(3) 0.030(3) 0.024(2) 0.002(2) 0.004(2) 0.004(2)
C1 0.051(4) 0.033(3) 0.033(3) -0.002(3) 0.012(3) 0.004(3)
C2 0.044(4) 0.037(4) 0.024(3) -0.001(2) -0.002(3) 0.002(3)
C3 0.043(4) 0.043(4) 0.034(3) -0.003(3) 0.005(3) -0.006(3)
C4 0.037(3) 0.037(3) 0.033(3) -0.004(3) -0.003(3) 0.002(3)
C5 0.051(4) 0.034(3) 0.035(3) -0.002(3) 0.000(3) 0.007(3)
C6 0.055(4) 0.056(5) 0.031(3) -0.007(3) 0.010(3) 0.005(4)
C7 0.059(4) 0.043(6) 0.034(3) 0.007(3) 0.004(3) 0.002(3)
C8 0.063(5) 0.044(4) 0.045(4) -0.001(3) 0.007(3) 0.012(4)
C9 0.052(3) 0.051(3) 0.032(3) 0.000(4) 0.009(2) -0.001(5)
O3 0.127(5) 0.052(3) 0.042(3) 0.012(2) 0.031(3) 0.010(3)
O4 0.054(3) 0.027(2) 0.042(2) -0.0009(19) 0.016(2) 0.008(2)
O5 0.066(3) 0.030(3) 0.041(2) 0.004(2) 0.0178(18) 0.002(3)
N2 0.041(3) 0.025(2) 0.043(3) -0.006(2) 0.006(2) 0.004(2)
C10 0.036(3) 0.032(3) 0.032(3) -0.005(3) 0.007(3) -0.001(3)
C11 0.042(4) 0.035(3) 0.035(3) -0.007(3) 0.010(3) -0.002(3)
C12 0.050(4) 0.042(4) 0.041(3) -0.004(3) 0.013(3) 0.001(3)
C13 0.035(4) 0.037(4) 0.056(4) 0.006(3) 0.011(3) -0.001(3)
C14 0.050(4) 0.041(4) 0.088(5) -0.019(4) -0.003(4) 0.009(3)
C15 0.052(5) 0.048(4) 0.101(6) -0.020(4) -0.007(4) -0.001(4)
C16 0.036(4) 0.060(5) 0.066(5) -0.017(4) -0.004(3) 0.003(4)
C17 0.047(4) 0.042(3) 0.065(4) -0.001(6) 0.000(3) 0.003(5)
C18 0.054(4) 0.040(4) 0.066(4) -0.018(4) 0.019(3) 0.003(4)
O6 0.059(4) 0.067(4) 0.101(4) -0.036(3) -0.020(3) 0.006(3)
O1W 0.058(3) 0.056(3) 0.043(2) -0.013(2) -0.004(2) 0.005(2)

loop_
_atom_type_symbol
_atom_type_description
_atom_type_scat_dispersion_real
_atom_type_scat_dispersion_imag
_atom_type_scat_source
C C 0.0033 0.0016 'International Tables Vol C Tables 4.2.6.8 and 6.1.1.4'
H H 0.0000 0.0000 'International Tables Vol C Tables 4.2.6.8 and 6.1.1.4'
N N 0.0061 0.0033 'International Tables Vol C Tables 4.2.6.8 and 6.1.1.4'
O O 0.0106 0.0060 'International Tables Vol C Tables 4.2.6.8 and 6.1.1.4'
Cu Cu 0.3201 1.2651 'International Tables Vol C Tables 4.2.6.8 and 6.1.1.4'

loop_
_geom_angle_atom_site_label_1
_geom_angle_atom_site_label_2
_geom_angle_atom_site_label_3
_geom_angle
O4 Cu1 O1 94.12(18)
O4 Cu1 N2 83.51(18)
O1 Cu1 N2 177.4(2)
O4 Cu1 N1 170.6(2)
O1 Cu1 N1 83.05(19)
N2 Cu1 N1 99.1(2)
O4 Cu1 O1W 89.40(17)
O1 Cu1 O1W 95.34(17)
N2 Cu1 O1W 85.85(19)
N1 Cu1 O1W 99.77(18)
C2 O1 Cu1 113.0(4)
C1 N1 Cu1 107.6(4)
C1 N1 H1A 110.2
Cu1 N1 H1A 110.2
C1 N1 H1B 110.2
Cu1 N1 H1B 110.2
H1A N1 H1B 108.5
N1 C1 C2 107.0(5)
N1 C1 C3 111.7(4)
C2 C1 C3 110.9(5)
O1 C2 O2 123.9(5)
O1 C2 C1 118.9(5)
O2 C2 C1 117.1(6)
C4 C3 C1 114.2(5)
C4 C3 H3A 108.7
C1 C3 H3A 108.7
C4 C3 H3B 108.7
C1 C3 H3B 108.7
H3A C3 H3B 107.6
C9 C4 C5 117.8(5)
C9 C4 C3 121.4(5)
C5 C4 C3 120.8(5)
C4 C5 C6 121.5(6)
C4 C5 H5 119.2
C6 C5 H5 119.2
C7 C6 C5 119.5(6)
C7 C6 H6 120.3
C5 C6 H6 120.3
O3 C7 C6 122.1(6)
O3 C7 C8 117.5(6)
C6 C7 C8 120.4(6)
C7 C8 C9 119.6(7)
C7 C8 H8 120.2
C9 C8 H8 120.2
C4 C9 C8 121.2(6)
C4 C9 H9 119.4
C8 C9 H9 119.4
C7 O3 H31 113(2)
C10 O4 Cu1 116.9(4)
C11 N2 Cu1 111.5(4)
C11 N2 H2A 109.3
Cu1 N2 H2A 109.3
C11 N2 H2B 109.3
Cu1 N2 H2B 109.3
H2A N2 H2B 108.0
O5 C10 O4 123.4(6)
O5 C10 C11 119.9(5)
O4 C10 C11 116.6(5)
N2 C11 C12 114.2(5)
N2 C11 C10 108.9(5)
C12 C11 C10 112.2(5)
C12 C11 HC11 116(5)
C10 C11 HC11 105(7)
C13 C12 C11 113.0(5)
C13 C12 H12A 109.0
C11 C12 H12A 109.0
C13 C12 H12B 109.0
C11 C12 H12B 109.0
H12A C12 H12B 107.8
C14 C13 C18 117.0(7)
C14 C13 C12 122.8(6)
C18 C13 C12 120.3(6)
C13 C14 C15 123.4(7)
C13 C14 H14 118.3
C15 C14 H14 118.3
C16 C15 C14 117.1(7)
C16 C15 H15 121.5
C14 C15 H15 121.5
C17 C16 C15 121.1(7)
C17 C16 O6 122.2(7)
C15 C16 O6 116.7(7)
C16 C17 C18 119.7(8)
C16 C17 H17 120.2
C18 C17 H17 120.2
C17 C18 C13 121.6(8)
C17 C18 H18 119.2
C13 C18 H18 119.2
C16 O6 H61 112(7)
Cu1 O1W H1W 110.8
Cu1 O1W H2W 121.3
H1W O1W H2W 114.5

loop_
_geom_bond_atom_site_label_1
_geom_bond_atom_site_label_2
_geom_bond_distance
Cu1 O4 1.946(4)
Cu1 O1 1.972(4)
Cu1 N2 1.979(5)
Cu1 N1 1.987(5)
Cu1 O1W 2.347(4)
O1 C2 1.258(7)
O2 C2 1.272(7)
N1 C1 1.471(8)
N1 H1A 0.9000
N1 H1B 0.9000
C1 C2 1.523(8)
C1 C3 1.543(8)
C1 HC1 0.984(10)
C3 C4 1.510(8)
C3 H3A 0.9700
C3 H3B 0.9700
C4 C9 1.386(11)
C4 C5 1.384(8)
C5 C6 1.402(9)
C5 H5 0.9300
C6 C7 1.372(10)
C6 H6 0.9300
C7 O3 1.363(8)
C7 C8 1.376(9)
C8 C9 1.402(10)
C8 H8 0.9300
C9 H9 0.9300
O3 H31 0.98(2)
O4 C10 1.271(7)
O5 C10 1.221(8)
N2 C11 1.471(7)
N2 H2A 0.9000
N2 H2B 0.9000
C10 C11 1.543(8)
C11 C12 1.536(9)
C12 C13 1.503(9)
C12 H12A 0.9700
C12 H12B 0.9700
C13 C14 1.343(10)
C13 C18 1.393(10)
C14 C15 1.429(10)
C14 H14 0.9300
C15 C16 1.372(10)
C15 H15 0.9300
C16 C17 1.365(12)
C16 O6 1.367(8)
C17 C18 1.388(8)
C17 H17 0.9300
C18 H18 0.9300
O6 H61 0.90(2)
O1W H1W 0.9573
O1W H2W 0.8924
O2W O3W 1.084(16)

loop_
_geom_hbond_atom_site_label_D
_geom_hbond_atom_site_label_H
_geom_hbond_atom_site_label_A
_geom_hbond_distance_DH
_geom_hbond_distance_HA
_geom_hbond_distance_DA
_geom_hbond_angle_DHA
_geom_hbond_site_symmetry_A
O3 H31 O5 0.98(2) 1.85(3) 2.713(6) 145(5) 2_657
O6 H61 O2 0.90(2) 1.82(3) 2.692(7) 161(5) 1_455
O1W H1W O2 0.96 1.84 2.795(6) 178.4 2_646
O1W H2W O6 0.89 1.91 2.804(7) 179.8 2_556
N1 H1A O2 0.90 2.25 3.117(6) 161.2 2_656
N1 H1B O4 0.90 2.10 2.961(6) 159.3 1_565
N2 H2A O5 0.90 2.02 2.904(7) 167.2 1_565
